data_7232424
loop_
_publ_author_name
'Hearne, Neil'
'Turnbull, Mark M.'
'Landee, Christopher P.'
'van der Merwe, Elizabet M.'
'Rademeyer, Melanie'

_publ_section_title
;
 Halide-bi-bridged polymers of amide substituted pyridines and -pyrazines:
 polymorphism, structures, thermal stability and magnetism
;
_journal_issue 12
_journal_name_full CrystEngComm
_journal_page_first 1910
_journal_paper_doi 10.1039/C9CE00071B
_journal_volume 21
_journal_year 2019
_chemical_formula_moiety 'C12 H12 Br2 Cu N4 O2'
_chemical_formula_sum 'C12 H12 Br2 Cu N4 O2'
_chemical_formula_weight 467.62
_space_group_crystal_system monoclinic
_space_group_IT_number 14
_space_group_name_Hall '-P 2ybc'
_space_group_name_H-M_alt 'P 1 21/c 1'
_symmetry_space_group_name_Hall '-P 2ybc'
_symmetry_space_group_name_H-M 'P 1 21/c 1'
_atom_sites_solution_hydrogens geom
_audit_creation_method SHELXL-2013
_audit_update_record
;
2018-12-12 deposited with the CCDC.    2019-02-20 downloaded from the CCDC.
;
_cell_angle_alpha 90
_cell_angle_beta 90.883(9)
_cell_angle_gamma 90
_cell_formula_units_Z 2
_cell_length_a 3.9119(7)
_cell_length_b 13.828(2)
_cell_length_c 13.500(2)
_cell_measurement_reflns_used 9879
_cell_measurement_temperature 150(2)
_cell_measurement_theta_max 27.33
_cell_measurement_theta_min 2.95
_cell_volume 730.2(2)
_computing_cell_refinement 'SAINT (Bruker, 2014)'
_computing_data_collection 'APEX2 (Bruker, 2014)'
_computing_data_reduction 'SAINT (Bruker, 2014)'
_computing_molecular_graphics
;
 ORTEP-3 for Windows (Farrugia, 1997), POV-RAY (Cason, 2004),
 Mercury (Macrae <i>et al</i>., 2008)
;
_computing_publication_material 'SHELXL-2014, PLATON (Spek, 2009)'
_computing_structure_refinement 'SHELXTL, SHELXL-2014/7 (Sheldrick, 2015)'
_computing_structure_solution 'SHELXTS (Sheldrick, 2015)'
_diffrn_ambient_temperature 150(2)
_diffrn_measured_fraction_theta_full 0.981
_diffrn_measured_fraction_theta_max 0.969
_diffrn_measurement_device_type 'Bruker APEX-II CCD'
_diffrn_measurement_method '\f and \w scans'
_diffrn_radiation_type MoK\a
_diffrn_radiation_wavelength 0.71073
_diffrn_reflns_av_unetI/netI 0.1154
_diffrn_reflns_Laue_measured_fraction_full 0.981
_diffrn_reflns_Laue_measured_fraction_max 0.969
_diffrn_reflns_limit_h_max 5
_diffrn_reflns_limit_h_min -5
_diffrn_reflns_limit_k_max 17
_diffrn_reflns_limit_k_min 0
_diffrn_reflns_limit_l_max 17
_diffrn_reflns_limit_l_min 0
_diffrn_reflns_number 1590
_diffrn_reflns_point_group_measured_fraction_full 0.981
_diffrn_reflns_point_group_measured_fraction_max 0.969
_diffrn_reflns_theta_full 25.242
_diffrn_reflns_theta_max 27.442
_diffrn_reflns_theta_min 2.946
_exptl_absorpt_coefficient_mu 6.976
_exptl_absorpt_correction_T_max 0.745508
_exptl_absorpt_correction_T_min 0.502039
_exptl_absorpt_correction_type multi-scan
_exptl_absorpt_process_details 'SADABS (Bruker, 2014)'
_exptl_crystal_colour green
_exptl_crystal_density_diffrn 2.127
_exptl_crystal_description needle
_exptl_crystal_F_000 454
_exptl_crystal_size_max 0.265
_exptl_crystal_size_mid 0.039
_exptl_crystal_size_min 0.036
_refine_diff_density_max 1.543
_refine_diff_density_min -1.651
_refine_diff_density_rms 0.324
_refine_ls_extinction_method none
_refine_ls_goodness_of_fit_ref 1.120
_refine_ls_hydrogen_treatment constr
_refine_ls_matrix_type full
_refine_ls_number_parameters 98
_refine_ls_number_reflns 1590
_refine_ls_number_restraints 0
_refine_ls_restrained_S_all 1.120
_refine_ls_R_factor_all 0.1148
_refine_ls_R_factor_gt 0.0692
_refine_ls_shift/su_max 0.000
_refine_ls_shift/su_mean 0.000
_refine_ls_structure_factor_coef Fsqd
_refine_ls_weighting_details
;
 w=1/[\s^2^(Fo^2^)+(0.0779P)^2^]
 where P=(Fo^2^+2Fc^2^)/3
;
_refine_ls_weighting_scheme calc
_refine_ls_wR_factor_gt 0.1306
_refine_ls_wR_factor_ref 0.1445
_reflns_Friedel_coverage 0.000
_reflns_number_gt 1150
_reflns_number_total 1590
_reflns_threshold_expression 'I > 2\s(I)'
_cod_data_source_file c9ce00071b2.cif
_cod_data_source_block nicCuBr
_cod_depositor_comments 'Adding full bibliography for 7232418--7232424.cif.'
_cod_database_code 7232424
_shelx_space_group_comment
;
The symmetry employed for this shelxl refinement is uniquely defined
by the following loop, which should always be used as a source of
symmetry information in preference to the above space-group names.
They are only intended as comments.
;
_shelx_estimated_absorpt_t_min 0.259
_shelx_estimated_absorpt_t_max 0.787
_shelxl_version_number 2013-2

loop_
_space_group_symop_operation_xyz
'x, y, z'
'-x, y+1/2, -z+1/2'
'-x, -y, -z'
'x, -y-1/2, z-1/2'

loop_
_atom_site_label
_atom_site_type_symbol
_atom_site_fract_x
_atom_site_fract_y
_atom_site_fract_z
_atom_site_U_iso_or_equiv
_atom_site_adp_type
_atom_site_occupancy
_atom_site_site_symmetry_order
_atom_site_calc_flag
_atom_site_refinement_flags_posn
_atom_site_refinement_flags_adp
_atom_site_refinement_flags_occupancy
Br1 Br 0.1013(4) 0.41899(5) 0.38526(7) 0.0175(3) Uani 1 1 d . . .
Cu1 Cu 0.5000 0.5000 0.5000 0.0175(6) Uani 1 2 d S . P
N1 N 0.515(3) 0.3809(5) 0.5860(5) 0.019(3) Uani 1 1 d . . .
N2 N 0.935(3) 0.0562(4) 0.6216(5) 0.023(2) Uani 1 1 d . . .
H2A H 1.0165 0.0023 0.5964 0.028 Uiso 1 1 calc R U .
H2B H 0.9501 0.0665 0.6859 0.028 Uiso 1 1 calc R U .
C5 C 0.617(4) 0.2954(6) 0.5503(6) 0.018(3) Uani 1 1 d . . .
H5 H 0.6561 0.2901 0.4812 0.022 Uiso 1 1 calc R U .
C3 C 0.590(4) 0.2219(6) 0.7097(6) 0.021(3) Uani 1 1 d . . .
H3 H 0.6147 0.1676 0.7523 0.026 Uiso 1 1 calc R U .
C1 C 0.452(3) 0.3875(6) 0.6838(6) 0.015(3) Uani 1 1 d . . .
H1 H 0.3891 0.4485 0.7104 0.017 Uiso 1 1 calc R U .
C4 C 0.670(3) 0.2135(6) 0.6094(6) 0.013(2) Uani 1 1 d . . .
C2 C 0.475(3) 0.3089(6) 0.7468(6) 0.018(3) Uani 1 1 d . . .
H2 H 0.4136 0.3146 0.8143 0.021 Uiso 1 1 calc R U .
C6 C 0.788(3) 0.1229(6) 0.5618(7) 0.017(3) Uani 1 1 d . . .
O1 O 0.761(2) 0.1124(4) 0.4715(5) 0.030(3) Uani 1 1 d . . .

loop_
_atom_site_aniso_label
_atom_site_aniso_U_11
_atom_site_aniso_U_22
_atom_site_aniso_U_33
_atom_site_aniso_U_23
_atom_site_aniso_U_13
_atom_site_aniso_U_12
Br1 0.0230(8) 0.0139(4) 0.0157(4) -0.0018(4) -0.0013(6) -0.0008(5)
Cu1 0.0302(17) 0.0072(6) 0.0151(7) 0.0009(6) -0.0053(11) -0.0006(8)
N1 0.034(9) 0.008(3) 0.014(3) -0.001(3) -0.004(4) 0.008(5)
N2 0.045(8) 0.009(3) 0.016(4) -0.005(3) -0.005(5) 0.011(5)
C5 0.031(9) 0.010(3) 0.014(4) 0.000(3) 0.009(6) 0.006(6)
C3 0.030(9) 0.016(4) 0.018(4) 0.003(3) -0.005(6) 0.002(6)
C1 0.008(8) 0.018(4) 0.018(4) -0.002(3) 0.000(5) -0.008(5)
C4 0.009(8) 0.015(4) 0.015(4) 0.003(3) 0.005(6) 0.000(4)
C2 0.025(10) 0.015(4) 0.014(4) -0.003(3) 0.005(5) -0.007(5)
C6 0.016(9) 0.012(4) 0.024(5) 0.002(4) 0.006(5) -0.003(5)
O1 0.053(8) 0.017(3) 0.020(3) 0.000(3) -0.006(4) 0.008(4)

loop_
_atom_type_symbol
_atom_type_description
_atom_type_scat_dispersion_real
_atom_type_scat_dispersion_imag
_atom_type_scat_source
C C 0.0033 0.0016 'International Tables Vol C Tables 4.2.6.8 and 6.1.1.4'
H H 0.0000 0.0000 'International Tables Vol C Tables 4.2.6.8 and 6.1.1.4'
N N 0.0061 0.0033 'International Tables Vol C Tables 4.2.6.8 and 6.1.1.4'
O O 0.0106 0.0060 'International Tables Vol C Tables 4.2.6.8 and 6.1.1.4'
Cu Cu 0.3201 1.2651 'International Tables Vol C Tables 4.2.6.8 and 6.1.1.4'
Br Br -0.2901 2.4595 'International Tables Vol C Tables 4.2.6.8 and 6.1.1.4'

loop_
_geom_angle_atom_site_label_1
_geom_angle_atom_site_label_2
_geom_angle_atom_site_label_3
_geom_angle
_geom_angle_site_symmetry_1
_geom_angle_site_symmetry_3
N1 Cu1 N1 180.0 . 3_666
N1 Cu1 Br1 89.8(3) . 3_666
N1 Cu1 Br1 90.2(3) 3_666 3_666
N1 Cu1 Br1 90.2(3) . .
N1 Cu1 Br1 89.8(3) 3_666 .
Br1 Cu1 Br1 180.0 3_666 .
C5 N1 C1 118.1(7) . .
C5 N1 Cu1 121.3(6) . .
C1 N1 Cu1 120.3(5) . .
C6 N2 H2A 120.0 . .
C6 N2 H2B 120.0 . .
H2A N2 H2B 120.0 . .
N1 C5 C4 123.5(7) . .
N1 C5 H5 118.3 . .
C4 C5 H5 118.3 . .
C2 C3 C4 120.1(7) . .
C2 C3 H3 119.9 . .
C4 C3 H3 119.9 . .
N1 C1 C2 122.5(8) . .
N1 C1 H1 118.8 . .
C2 C1 H1 118.8 . .
C5 C4 C3 116.8(8) . .
C5 C4 C6 118.7(7) . .
C3 C4 C6 124.4(7) . .
C3 C2 C1 118.8(8) . .
C3 C2 H2 120.6 . .
C1 C2 H2 120.6 . .
O1 C6 N2 122.9(9) . .
O1 C6 C4 120.4(9) . .
N2 C6 C4 116.7(8) . .

loop_
_geom_bond_atom_site_label_1
_geom_bond_atom_site_label_2
_geom_bond_distance
_geom_bond_site_symmetry_2
Br1 Cu1 2.4521(12) .
Cu1 N1 2.015(6) .
Cu1 N1 2.015(6) 3_666
Cu1 Br1 2.4521(12) 3_666
N1 C5 1.342(10) .
N1 C1 1.349(11) .
N2 C6 1.350(13) .
N2 H2A 0.8800 .
N2 H2B 0.8800 .
C5 C4 1.399(11) .
C5 H5 0.9500 .
C3 C2 1.381(12) .
C3 C4 1.399(12) .
C3 H3 0.9500 .
C1 C2 1.382(11) .
C1 H1 0.9500 .
C4 C6 1.485(12) .
C2 H2 0.9500 .
C6 O1 1.230(11) .

loop_
_geom_hbond_atom_site_label_D
_geom_hbond_atom_site_label_H
_geom_hbond_atom_site_label_A
_geom_hbond_distance_DH
_geom_hbond_distance_HA
_geom_hbond_distance_DA
_geom_hbond_angle_DHA
_geom_hbond_site_symmetry_A
N2 H2A O1 0.88 2.04 2.911(10) 173.4 3_756
N2 H2B Br1 0.88 2.75 3.624(8) 170.0 4_666
C5 H5 Br1 0.95 2.82 3.406(11) 120.8 1_655
C1 H1 Br1 0.95 2.94 3.556(11) 123.9 3_566

loop_
_geom_torsion_atom_site_label_1
_geom_torsion_atom_site_label_2
_geom_torsion_atom_site_label_3
_geom_torsion_atom_site_label_4
_geom_torsion
C1 N1 C5 C4 -2(2)
Cu1 N1 C5 C4 172.2(11)
C5 N1 C1 C2 -3(2)
Cu1 N1 C1 C2 -176.7(10)
N1 C5 C4 C3 4(2)
N1 C5 C4 C6 -179.3(12)
C2 C3 C4 C5 -2.1(18)
C2 C3 C4 C6 -178.6(13)
C4 C3 C2 C1 -2.0(19)
N1 C1 C2 C3 5(2)
C5 C4 C6 O1 -17(2)
C3 C4 C6 O1 159.0(13)
C5 C4 C6 N2 160.2(11)
C3 C4 C6 N2 -23.3(19)
